data_2103649
loop_
_publ_author_name
'De\'ak, Andrea'
'K\'alm\'an, Alajos'
'P\'ark\'anyi, L\'aszl\'o'
'Haiduc, Ionel'

_publ_section_title
;
 Hydrogen-bonded hexagonal and pseudo-hexagonal grid motifs in
 supramolecular cobalt(II) and nickel(II) cupferronato complexes
 incorporating neutral N-donors with intermolecular NH~2~ connectors
 and solvent molecules
;
_journal_issue 3
_journal_name_full 'Acta Crystallographica Section B'
_journal_page_first 303
_journal_page_last 310
_journal_paper_doi 10.1107/S0108768101004426
_journal_volume 57
_journal_year 2001
_chemical_formula_moiety 'C22 H22 Co N8 O4'
_chemical_formula_sum 'C22 H22 Co N8 O4'
_chemical_formula_weight 521.41
_chemical_name_common
;
 di(2-aminopyridine)-bis(cupferronato)cobalt(II)
;
_chemical_name_systematic
;
 di(2-aminopyridine)-bis(N-nitroso-N-phenylhydroxylaminato)-cobalt(II)
;
_space_group_IT_number 14
_symmetry_cell_setting monoclinic
_symmetry_space_group_name_Hall '-P 2yn'
_symmetry_space_group_name_H-M 'P 1 21/n 1'
_cell_angle_alpha 90.00
_cell_angle_beta 91.42(2)
_cell_angle_gamma 90.00
_cell_formula_units_Z 4
_cell_length_a 8.2700(10)
_cell_length_b 11.579(2)
_cell_length_c 25.019(4)
_cell_measurement_reflns_used 25
_cell_measurement_temperature 293(2)
_cell_measurement_theta_max 16.48
_cell_measurement_theta_min 14.97
_cell_volume 2395.0(6)
_computing_cell_refinement 'CAD4 Express'
_computing_data_collection 'CAD4 Express'
_computing_data_reduction 'XCAD4 (Harms & Wocadlo, 1996)'
_computing_molecular_graphics 'PLATON (Spek, 1999)'
_computing_publication_material 'SHELXL-97 (Sheldrick, 1997)'
_computing_structure_refinement 'SHELXL-97 (Sheldrick, 1997)'
_computing_structure_solution 'SHELXS-97 (Sheldrick, 1990)'
_diffrn_ambient_temperature 293(2)
_diffrn_measured_fraction_theta_full .939
_diffrn_measured_fraction_theta_max .939
_diffrn_measurement_device_type 'Enraf-Nonius CAD4'
_diffrn_measurement_method \w-2\q
_diffrn_radiation_monochromator graphite
_diffrn_radiation_source 'fine-focus sealed tube'
_diffrn_radiation_type MoK\a
_diffrn_radiation_wavelength .71073
_diffrn_reflns_av_R_equivalents .0153
_diffrn_reflns_av_sigmaI/netI .0475
_diffrn_reflns_limit_h_max 0
_diffrn_reflns_limit_h_min -10
_diffrn_reflns_limit_k_max 0
_diffrn_reflns_limit_k_min -15
_diffrn_reflns_limit_l_max 33
_diffrn_reflns_limit_l_min -33
_diffrn_reflns_number 6214
_diffrn_reflns_theta_full 27.97
_diffrn_reflns_theta_max 27.97
_diffrn_reflns_theta_min 2.58
_diffrn_standards_decay_% 2
_diffrn_standards_interval_time 60
_diffrn_standards_number 3
_exptl_absorpt_coefficient_mu .762
_exptl_absorpt_correction_T_max 1
_exptl_absorpt_correction_T_min .945
_exptl_absorpt_correction_type psi-scan
_exptl_absorpt_process_details 'MolEn, Structure Determination System. Enraf-Nonius, 1990)'
_exptl_crystal_colour red
_exptl_crystal_density_diffrn 1.446
_exptl_crystal_density_method 'not measured'
_exptl_crystal_description prism
_exptl_crystal_F_000 1076
_exptl_crystal_size_max .45
_exptl_crystal_size_mid .40
_exptl_crystal_size_min .40
_refine_diff_density_max .322
_refine_diff_density_min -.282
_refine_ls_extinction_method none
_refine_ls_goodness_of_fit_ref .962
_refine_ls_hydrogen_treatment mixed
_refine_ls_matrix_type full
_refine_ls_number_parameters 316
_refine_ls_number_reflns 5671
_refine_ls_number_restraints 0
_refine_ls_restrained_S_all .962
_refine_ls_R_factor_all .0981
_refine_ls_R_factor_gt .0407
_refine_ls_shift/su_max .002
_refine_ls_shift/su_mean .000
_refine_ls_structure_factor_coef Fsqd
_refine_ls_weighting_details 'w=1/[\s^2^(Fo^2^)+(0.0635P)^2^+0.0000P] where P=(Fo^2^+2Fc^2^)/3'
_refine_ls_weighting_scheme calc
_refine_ls_wR_factor_ref .1132
_reflns_number_gt 3093
_reflns_number_total 5671
_reflns_threshold_expression >2sigma(I)
_cod_data_source_file de0010.cif
_cod_data_source_block coapir
_cod_original_sg_symbol_H-M 'P 21/n'
_cod_database_code 2103649
_cod_database_fobs_code 2103649

loop_
_symmetry_equiv_pos_as_xyz
'x, y, z'
'-x+1/2, y+1/2, -z+1/2'
'-x, -y, -z'
'x-1/2, -y-1/2, z-1/2'

loop_
_atom_site_label
_atom_site_fract_x
_atom_site_fract_y
_atom_site_fract_z
_atom_site_U_iso_or_equiv
_atom_site_adp_type
_atom_site_calc_flag
_atom_site_refinement_flags
_atom_site_occupancy
_atom_site_type_symbol
Co1 .66666(4) .41944(3) .872180(12) .05022(12) Uani d . 1 Co
O1A .4982(2) .35131(16) .81839(7) .0627(5) Uani d . 1 O
O2A .4501(2) .50908(16) .88450(7) .0646(5) Uani d . 1 O
N1A .3784(2) .42418(17) .81123(8) .0507(5) Uani d . 1 N
N2A .3473(3) .50499(19) .84483(8) .0607(5) Uani d . 1 N
C1A .2742(3) .4112(2) .76493(9) .0529(6) Uani d . 1 C
C2A .1309(3) .4716(3) .76034(12) .0727(8) Uani d . 1 C
H2A .1006 .5225 .7870 .095 Uiso calc . 1 H
C3A .0341(4) .4552(3) .71583(15) .0924(11) Uani d . 1 C
H3A -.0638 .4944 .7128 .120 Uiso calc . 1 H
C4A .0781(4) .3827(4) .67607(14) .0926(11) Uani d . 1 C
H4A .0122 .3740 .6457 .120 Uiso calc . 1 H
C5A .2211(4) .3221(4) .68109(12) .0924(11) Uani d . 1 C
H5A .2506 .2708 .6544 .120 Uiso calc . 1 H
C6A .3197(3) .3373(3) .72513(11) .0717(8) Uani d . 1 C
H6A .4173 .2977 .7282 .093 Uiso calc . 1 H
O1B .8002(2) .54463(14) .91259(6) .0579(4) Uani d . 1 O
O2B .7268(3) .5372(2) .81340(7) .0773(6) Uani d . 1 O
N1B .8244(3) .63231(19) .88088(8) .0555(5) Uani d . 1 N
N2B .7912(3) .6303(2) .83034(10) .0724(6) Uani d . 1 N
C1B .8944(3) .7368(2) .90277(11) .0569(6) Uani d . 1 C
C2B .8649(4) .8405(3) .87728(14) .0790(9) Uani d . 1 C
H2B .7978 .8439 .8469 .103 Uiso calc . 1 H
C3B .9361(5) .9380(3) .89754(19) .0992(12) Uani d . 1 C
H3B .9159 1.0090 .8813 .129 Uiso calc . 1 H
C4B 1.0381(5) .9317(3) .9420(2) .1010(12) Uani d . 1 C
H4B 1.0901 .9978 .9547 .131 Uiso calc . 1 H
C5B 1.0624(4) .8303(3) .96702(15) .0909(10) Uani d . 1 C
H5B 1.1297 .8272 .9973 .118 Uiso calc . 1 H
C6B .9885(4) .7299(3) .94818(13) .0740(8) Uani d . 1 C
H6B 1.0028 .6601 .9660 .096 Uiso calc . 1 H
N1C .6148(2) .30970(17) .93901(7) .0497(5) Uani d . 1 N
N2C .6729(3) .43834(18) 1.00703(8) .0613(6) Uani d . 1 N
H2C1 .7255 .4801 .9850 .074 Uiso calc R 1 H
H2C2 .6659 .4595 1.0398 .074 Uiso calc R 1 H
C1C .6021(3) .3408(2) .99038(9) .0503(6) Uani d . 1 C
C2C .5168(4) .2710(2) 1.02627(11) .0659(7) Uani d . 1 C
H2C .5042 .2952 1.0614 .086 Uiso calc . 1 H
C3C .4538(4) .1699(3) 1.01003(12) .0725(8) Uani d . 1 C
H3C .3952 .1247 1.0334 .094 Uiso calc . 1 H
C4C .4768(4) .1332(2) .95787(13) .0723(8) Uani d . 1 C
H4C .4397 .0614 .9463 .094 Uiso calc . 1 H
C5C .5549(3) .2053(2) .92439(12) .0637(7) Uani d . 1 C
H5C .5681 .1815 .8893 .083 Uiso calc . 1 H
N1D .8671(2) .30835(19) .85570(8) .0575(5) Uani d . 1 N
N2D .7621(4) .2262(3) .77968(11) .1106(11) Uani d . 1 N
H2D1 .6737 .2637 .7841 .133 Uiso calc R 1 H
H2D2 .7711 .1809 .7527 .133 Uiso calc R 1 H
C1D .8847(4) .2381(2) .81455(11) .0658(7) Uani d . 1 C
C2D 1.0316(4) .1760(3) .80775(15) .0828(10) Uani d . 1 C
H2D 1.0441 .1277 .7785 .108 Uiso calc . 1 H
C3D 1.1514(4) .1886(3) .84437(18) .0861(10) Uani d . 1 C
H3D 1.2480 .1488 .8405 .112 Uiso calc . 1 H
C4D 1.1322(4) .2594(3) .88706(15) .0838(9) Uani d . 1 C
H4D 1.2145 .2680 .9128 .109 Uiso calc . 1 H
C5D .9913(4) .3169(3) .89134(12) .0700(7) Uani d . 1 C
H5D .9792 .3654 .9206 .091 Uiso calc . 1 H

loop_
_atom_site_aniso_label
_atom_site_aniso_U_11
_atom_site_aniso_U_22
_atom_site_aniso_U_33
_atom_site_aniso_U_12
_atom_site_aniso_U_13
_atom_site_aniso_U_23
Co1 .0553(2) .0607(2) .03462(16) .00110(17) -.00042(12) -.00401(15)
O1A .0603(11) .0723(12) .0549(10) .0137(10) -.0087(8) -.0146(9)
O2A .0703(11) .0751(12) .0481(10) .0145(10) -.0075(9) -.0136(9)
N1A .0515(11) .0563(12) .0441(11) .0002(10) .0009(8) -.0026(10)
N2A .0658(14) .0675(14) .0486(12) .0072(11) -.0022(10) -.0033(11)
C1A .0507(14) .0620(15) .0458(13) -.0149(12) -.0003(10) .0049(12)
C2A .0573(17) .089(2) .0710(19) .0004(16) -.0067(14) -.0036(16)
C3A .0582(19) .125(3) .093(3) .0050(19) -.0167(17) .000(2)
C4A .067(2) .144(3) .065(2) -.016(2) -.0161(16) .000(2)
C5A .078(2) .142(3) .0576(19) -.008(2) -.0056(16) -.023(2)
C6A .0611(16) .101(2) .0527(16) -.0007(16) -.0017(13) -.0125(16)
O1B .0753(11) .0562(10) .0421(9) -.0107(9) -.0036(8) .0095(7)
O2B .0961(15) .0901(14) .0455(11) -.0072(13) -.0019(10) .0072(10)
N1B .0582(12) .0605(12) .0477(12) -.0001(10) .0025(9) .0131(10)
N2B .0796(16) .0843(17) .0532(14) -.0015(14) .0014(12) .0165(13)
C1B .0529(14) .0550(15) .0632(17) -.0002(12) .0091(12) .0098(12)
C2B .080(2) .070(2) .088(2) -.0002(16) .0179(17) .0262(17)
C3B .110(3) .065(2) .124(3) -.007(2) .027(3) .026(2)
C4B .097(3) .069(2) .138(4) -.024(2) .026(3) -.006(2)
C5B .080(2) .088(3) .104(3) -.0048(19) -.0131(19) -.017(2)
C6B .078(2) .0630(18) .080(2) .0045(15) -.0087(16) -.0003(15)
N1C .0546(11) .0516(11) .0432(11) .0077(10) .0040(9) -.0008(9)
N2C .0823(15) .0644(14) .0375(11) .0049(12) .0076(10) -.0009(9)
C1C .0518(13) .0537(15) .0458(13) .0177(12) .0065(10) .0067(11)
C2C .0763(18) .0622(17) .0600(17) .0148(15) .0184(14) .0127(13)
C3C .076(2) .071(2) .071(2) .0120(16) .0181(15) .0180(16)
C4C .0746(19) .0521(16) .090(2) .0007(15) .0000(17) .0120(15)
C5C .0654(17) .0604(17) .0652(17) .0091(14) .0010(13) -.0031(13)
N1D .0571(12) .0664(14) .0494(13) .0023(10) .0073(10) -.0040(10)
N2D .090(2) .159(3) .083(2) .007(2) .0104(16) -.069(2)
C1D .0734(18) .0716(18) .0533(16) -.0072(15) .0222(14) -.0103(13)
C2D .089(2) .0636(18) .098(2) -.0018(17) .051(2) -.0080(17)
C3D .0608(19) .073(2) .125(3) .0054(16) .027(2) .019(2)
C4D .0611(18) .087(2) .103(3) .0153(17) .0020(17) .010(2)
C5D .0647(17) .0790(19) .0659(18) .0073(15) -.0051(14) -.0002(15)

loop_
_atom_type_symbol
_atom_type_description
_atom_type_scat_dispersion_real
_atom_type_scat_dispersion_imag
_atom_type_scat_source
C C .0033 .0016 'International Tables Vol C Tables 4.2.6.8 and 6.1.1.4'
H H .0000 .0000 'International Tables Vol C Tables 4.2.6.8 and 6.1.1.4'
N N .0061 .0033 'International Tables Vol C Tables 4.2.6.8 and 6.1.1.4'
O O .0106 .0060 'International Tables Vol C Tables 4.2.6.8 and 6.1.1.4'
Co Co .3494 .9721 'International Tables Vol C Tables 4.2.6.8 and 6.1.1.4'

loop_
_geom_angle_atom_site_label_1
_geom_angle_atom_site_label_2
_geom_angle_atom_site_label_3
_geom_angle
O1A Co1 O1B 157.94(7)
O1A Co1 O2B 87.63(8)
O1B Co1 O2B 75.63(8)
O1A Co1 O2A 73.80(7)
O1B Co1 O2A 91.65(7)
O2B Co1 O2A 89.96(8)
O1A Co1 N1D 99.04(8)
O1B Co1 N1D 96.21(8)
O2B Co1 N1D 93.32(9)
O2A Co1 N1D 172.01(8)
O1A Co1 N1C 97.84(8)
O1B Co1 N1C 98.52(7)
O2B Co1 N1C 174.11(8)
O2A Co1 N1C 89.46(7)
N1D Co1 N1C 88.01(8)
N1A O1A Co1 109.75(13)
N2A O2A Co1 114.62(14)
N2A N1A O1A 122.8(2)
N2A N1A C1A 118.5(2)
O1A N1A C1A 118.70(19)
N1A N2A O2A 112.9(2)
C6A C1A C2A 120.4(2)
C6A C1A N1A 118.7(2)
C2A C1A N1A 120.8(2)
C3A C2A C1A 118.8(3)
C4A C3A C2A 121.3(3)
C3A C4A C5A 119.5(3)
C6A C5A C4A 120.1(3)
C5A C6A C1A 119.8(3)
N1B O1B Co1 109.59(14)
N2B O2B Co1 115.27(16)
N2B N1B O1B 123.4(2)
N2B N1B C1B 117.5(2)
O1B N1B C1B 119.1(2)
O2B N2B N1B 114.8(2)
C6B C1B C2B 121.8(3)
C6B C1B N1B 118.9(2)
C2B C1B N1B 119.3(3)
C3B C2B C1B 118.6(3)
C2B C3B C4B 120.3(3)
C5B C4B C3B 120.2(3)
C4B C5B C6B 120.9(4)
C1B C6B C5B 118.1(3)
C1C N1C C5C 117.6(2)
C1C N1C Co1 127.42(16)
C5C N1C Co1 113.33(17)
N2C C1C N1C 118.9(2)
N2C C1C C2C 120.6(2)
N1C C1C C2C 120.5(3)
C3C C2C C1C 120.3(3)
C2C C3C C4C 119.4(3)
C5C C4C C3C 118.0(3)
N1C C5C C4C 124.0(3)
C1D N1D C5D 117.6(2)
C1D N1D Co1 128.21(19)
C5D N1D Co1 114.11(18)
N1D C1D N2D 118.6(3)
N1D C1D C2D 120.9(3)
N2D C1D C2D 120.6(3)
C3D C2D C1D 118.8(3)
C2D C3D C4D 120.3(3)
C5D C4D C3D 118.6(3)
N1D C5D C4D 123.9(3)

loop_
_geom_bond_atom_site_label_1
_geom_bond_atom_site_label_2
_geom_bond_distance
Co1 O1A 2.0690(17)
Co1 O1B 2.0708(17)
Co1 O2B 2.075(2)
Co1 O2A 2.0992(18)
Co1 N1D 2.146(2)
Co1 N1C 2.152(2)
O1A N1A 1.310(2)
O2A N2A 1.292(3)
N1A N2A 1.288(3)
N1A C1A 1.435(3)
C1A C6A 1.372(4)
C1A C2A 1.378(4)
C2A C3A 1.369(4)
C3A C4A 1.358(5)
C4A C5A 1.378(5)
C5A C6A 1.366(4)
O1B N1B 1.307(2)
O2B N2B 1.271(3)
N1B N2B 1.287(3)
N1B C1B 1.443(3)
C1B C6B 1.363(4)
C1B C2B 1.378(4)
C2B C3B 1.365(5)
C3B C4B 1.382(5)
C4B C5B 1.342(5)
C5B C6B 1.390(4)
N1C C1C 1.341(3)
N1C C5C 1.353(3)
N2C C1C 1.333(3)
C1C C2C 1.411(3)
C2C C3C 1.340(4)
C3C C4C 1.390(4)
C4C C5C 1.358(4)
N1D C1D 1.323(3)
N1D C5D 1.347(3)
N2D C1D 1.328(4)
C1D C2D 1.425(4)
C2D C3D 1.341(5)
C3D C4D 1.358(5)
C4D C5D 1.349(4)

loop_
_geom_hbond_atom_site_label_D
_geom_hbond_atom_site_label_H
_geom_hbond_atom_site_label_A
_geom_hbond_site_symmetry_A
_geom_hbond_distance_DH
_geom_hbond_distance_HA
_geom_hbond_distance_DA
_geom_hbond_angle_DHA
N2C H2C1 O1B . .86 2.07 2.886(3) 158.8
N2D H2D1 O1A . .86 1.98 2.812(3) 161.4
N2C H2C2 O2A 3_667 .86 2.17 2.984(3) 157.0
N2D H2D2 O2B 2_646 .86 2.35 3.198(3) 171.3
N2D H2D2 N2B 2_646 .86 2.21 2.990(3) 151.5
